data_7106675
loop_
_publ_author_name
'Hanh V. Ly'
'Jani Moilanen'
'Heikki M. Tuononen'
'Masood Parvez'
'Roland Roesler'

_publ_section_title
;
 More Electron Rich than Cyclopentadienyl: 1,2-Diaza-3,5-diborolyl as a
 Ligand in Ferrocene and Ruthenocene Analogs
;
_journal_name_full Chem.Commun.
_journal_page_first 8391
_journal_paper_doi 10.1039/c1cc12281a
_journal_volume 47
_journal_year 2011
_chemical_formula_sum 'C27 H34 B2 N2 Ru'
_chemical_formula_weight 509.25
_chemical_name_systematic
;
?
;
_space_group_IT_number 14
_symmetry_cell_setting monoclinic
_symmetry_space_group_name_Hall '-P 2ybc'
_symmetry_space_group_name_H-M 'P 1 21/c 1'
_atom_sites_solution_hydrogens geom
_atom_sites_solution_primary direct
_atom_sites_solution_secondary difmap
_audit_creation_method SHELXL-97
_cell_angle_alpha 90.00
_cell_angle_beta 101.776(11)
_cell_angle_gamma 90.00
_cell_formula_units_Z 4
_cell_length_a 12.180(3)
_cell_length_b 8.6670(11)
_cell_length_c 24.155(6)
_cell_measurement_reflns_used 5685
_cell_measurement_temperature 173(2)
_cell_measurement_theta_max 27.48
_cell_measurement_theta_min 1.71
_cell_volume 2496.2(9)
_computing_structure_refinement 'SHELXL-97 (Sheldrick, 1997)'
_diffrn_ambient_temperature 173(2)
_diffrn_measured_fraction_theta_full 0.991
_diffrn_measured_fraction_theta_max 0.991
_diffrn_radiation_monochromator graphite
_diffrn_radiation_source 'fine-focus sealed tube'
_diffrn_radiation_type MoK\a
_diffrn_radiation_wavelength 0.71073
_diffrn_reflns_av_R_equivalents 0.0322
_diffrn_reflns_av_sigmaI/netI 0.0454
_diffrn_reflns_limit_h_max 15
_diffrn_reflns_limit_h_min -15
_diffrn_reflns_limit_k_max 11
_diffrn_reflns_limit_k_min -11
_diffrn_reflns_limit_l_max 31
_diffrn_reflns_limit_l_min -31
_diffrn_reflns_number 9701
_diffrn_reflns_theta_full 27.48
_diffrn_reflns_theta_max 27.48
_diffrn_reflns_theta_min 1.71
_exptl_absorpt_coefficient_mu 0.645
_exptl_absorpt_correction_T_max 0.9266
_exptl_absorpt_correction_T_min 0.8819
_exptl_absorpt_correction_type multi-scan
_exptl_absorpt_process_details 'SORTAV: (Blessing, 1997)'
_exptl_crystal_density_diffrn 1.355
_exptl_crystal_density_method 'not measured'
_exptl_crystal_F_000 1056
_exptl_crystal_size_max 0.20
_exptl_crystal_size_mid 0.20
_exptl_crystal_size_min 0.12
_refine_diff_density_max 0.625
_refine_diff_density_min -0.791
_refine_diff_density_rms 0.082
_refine_ls_extinction_method none
_refine_ls_goodness_of_fit_ref 1.039
_refine_ls_hydrogen_treatment constr
_refine_ls_matrix_type full
_refine_ls_number_parameters 294
_refine_ls_number_reflns 5685
_refine_ls_number_restraints 0
_refine_ls_restrained_S_all 1.039
_refine_ls_R_factor_all 0.0464
_refine_ls_R_factor_gt 0.0342
_refine_ls_shift/su_max 0.003
_refine_ls_shift/su_mean 0.000
_refine_ls_structure_factor_coef Fsqd
_refine_ls_weighting_details 'calc w=1/[\s^2^(Fo^2^)+(0.0446P)^2^+1.1180P] where P=(Fo^2^+2Fc^2^)/3'
_refine_ls_weighting_scheme calc
_refine_ls_wR_factor_gt 0.0811
_refine_ls_wR_factor_ref 0.0884
_reflns_number_gt 4710
_reflns_number_total 5685
_reflns_threshold_expression >2sigma(I)
_cod_data_source_file c1cc12281a.txt
_cod_data_source_block 3
_cod_original_sg_symbol_H-M P_21/c
_cod_database_code 7106675

loop_
_symmetry_equiv_pos_as_xyz
'x, y, z'
'-x, y+1/2, -z+1/2'
'-x, -y, -z'
'x, -y-1/2, z-1/2'

loop_
_atom_site_label
_atom_site_type_symbol
_atom_site_fract_x
_atom_site_fract_y
_atom_site_fract_z
_atom_site_U_iso_or_equiv
_atom_site_adp_type
_atom_site_occupancy
_atom_site_symmetry_multiplicity
_atom_site_calc_flag
_atom_site_refinement_flags
_atom_site_disorder_assembly
_atom_site_disorder_group
Ru1 Ru 0.222401(14) 0.443725(19) 0.386277(7) 0.01693(7) Uani 1 1 d . . .
N1 N 0.31917(16) 0.4764(2) 0.46930(8) 0.0194(4) Uani 1 1 d . . .
N2 N 0.37982(16) 0.5330(2) 0.42860(8) 0.0192(4) Uani 1 1 d . . .
C1 C 0.35959(19) 0.2626(3) 0.41550(9) 0.0211(5) Uani 1 1 d . . .
C2 C 0.3637(2) 0.1010(3) 0.39203(11) 0.0289(6) Uani 1 1 d . . .
H2A H 0.4298 0.0490 0.4119 0.035 Uiso 1 1 d R . .
H2B H 0.3658 0.1074 0.3526 0.035 Uiso 1 1 d R . .
H2C H 0.2984 0.0444 0.3966 0.035 Uiso 1 1 d R . .
C3 C 0.3041(2) 0.6026(3) 0.50760(11) 0.0269(5) Uani 1 1 d . . .
H3A H 0.3593 0.5951 0.5438 0.032 Uiso 1 1 calc R . .
H3B H 0.2275 0.6013 0.5156 0.032 Uiso 1 1 calc R . .
C4 C 0.3233(2) 0.7476(3) 0.47536(11) 0.0305(6) Uani 1 1 d . . .
H4A H 0.3534 0.8323 0.5016 0.037 Uiso 1 1 calc R . .
H4B H 0.2529 0.7824 0.4503 0.037 Uiso 1 1 calc R . .
C5 C 0.4090(2) 0.6956(3) 0.44108(11) 0.0255(5) Uani 1 1 d . . .
H5A H 0.4019 0.7564 0.4058 0.031 Uiso 1 1 calc R . .
H5B H 0.4864 0.7057 0.4634 0.031 Uiso 1 1 calc R . .
C6 C 0.0661(2) 0.5762(3) 0.36414(11) 0.0259(5) Uani 1 1 d . . .
C7 C 0.1279(2) 0.5921(3) 0.32022(10) 0.0226(5) Uani 1 1 d . . .
C8 C 0.1422(2) 0.4412(3) 0.29776(10) 0.0252(5) Uani 1 1 d . . .
C9 C 0.0879(2) 0.3328(3) 0.32821(11) 0.0287(6) Uani 1 1 d . . .
C10 C 0.0423(2) 0.4154(3) 0.36933(12) 0.0294(6) Uani 1 1 d . . .
C11 C 0.0243(2) 0.7036(4) 0.39607(13) 0.0451(8) Uani 1 1 d . . .
H11A H -0.0559 0.7197 0.3811 0.054 Uiso 1 1 calc R . .
H11B H 0.0654 0.7987 0.3919 0.054 Uiso 1 1 calc R . .
H11C H 0.0361 0.6760 0.4362 0.054 Uiso 1 1 calc R . .
C12 C 0.1696(2) 0.7414(3) 0.30098(12) 0.0348(6) Uani 1 1 d . . .
H12A H 0.1082 0.7939 0.2754 0.042 Uiso 1 1 calc R . .
H12B H 0.2307 0.7207 0.2811 0.042 Uiso 1 1 calc R . .
H12C H 0.1973 0.8072 0.3339 0.042 Uiso 1 1 calc R . .
C13 C 0.1955(3) 0.4055(4) 0.24867(11) 0.0418(7) Uani 1 1 d . . .
H13A H 0.1392 0.4132 0.2135 0.050 Uiso 1 1 calc R . .
H13B H 0.2261 0.3005 0.2526 0.050 Uiso 1 1 calc R . .
H13C H 0.2561 0.4792 0.2478 0.050 Uiso 1 1 calc R . .
C14 C 0.0788(3) 0.1622(3) 0.31688(14) 0.0522(9) Uani 1 1 d . . .
H14A H 0.0134 0.1415 0.2867 0.063 Uiso 1 1 calc R . .
H14B H 0.0702 0.1080 0.3514 0.063 Uiso 1 1 calc R . .
H14C H 0.1468 0.1258 0.3052 0.063 Uiso 1 1 calc R . .
C15 C -0.0283(2) 0.3504(4) 0.40830(14) 0.0516(9) Uani 1 1 d . . .
H15A H -0.1078 0.3600 0.3905 0.062 Uiso 1 1 calc R . .
H15B H -0.0132 0.4075 0.4441 0.062 Uiso 1 1 calc R . .
H15C H -0.0096 0.2413 0.4156 0.062 Uiso 1 1 calc R . .
C16 C 0.26014(19) 0.2112(3) 0.51081(10) 0.0229(5) Uani 1 1 d . . .
C17 C 0.3001(2) 0.2347(3) 0.56904(11) 0.0307(6) Uani 1 1 d . . .
H17 H 0.3499 0.3180 0.5812 0.037 Uiso 1 1 calc R . .
C18 C 0.2685(2) 0.1389(4) 0.60919(11) 0.0363(7) Uani 1 1 d . . .
H18 H 0.2975 0.1563 0.6483 0.044 Uiso 1 1 calc R . .
C19 C 0.1948(2) 0.0182(3) 0.59230(12) 0.0343(6) Uani 1 1 d . . .
H19 H 0.1740 -0.0482 0.6197 0.041 Uiso 1 1 calc R . .
C20 C 0.1516(2) -0.0053(3) 0.53547(11) 0.0308(6) Uani 1 1 d . . .
H20 H 0.0998 -0.0867 0.5237 0.037 Uiso 1 1 calc R . .
C21 C 0.1842(2) 0.0907(3) 0.49542(11) 0.0268(5) Uani 1 1 d . . .
H21 H 0.1539 0.0735 0.4565 0.032 Uiso 1 1 calc R . .
C22 C 0.4920(2) 0.4285(3) 0.35165(10) 0.0223(5) Uani 1 1 d . . .
C23 C 0.5733(2) 0.3179(3) 0.34738(10) 0.0263(5) Uani 1 1 d . . .
H23 H 0.5777 0.2268 0.3696 0.032 Uiso 1 1 calc R . .
C24 C 0.6479(2) 0.3380(3) 0.31140(11) 0.0343(6) Uani 1 1 d . . .
H24 H 0.7029 0.2616 0.3095 0.041 Uiso 1 1 calc R . .
C25 C 0.6420(2) 0.4696(4) 0.27825(13) 0.0401(7) Uani 1 1 d . . .
H25 H 0.6931 0.4838 0.2538 0.048 Uiso 1 1 calc R . .
C26 C 0.5617(2) 0.5797(3) 0.28096(12) 0.0364(6) Uani 1 1 d . . .
H26 H 0.5568 0.6696 0.2581 0.044 Uiso 1 1 calc R . .
C27 C 0.4877(2) 0.5592(3) 0.31719(11) 0.0280(5) Uani 1 1 d . . .
H27 H 0.4326 0.6360 0.3186 0.034 Uiso 1 1 calc R . .
B1 B 0.3087(2) 0.3065(3) 0.46586(11) 0.0207(5) Uani 1 1 d . . .
B2 B 0.4138(2) 0.4032(3) 0.39550(11) 0.0199(5) Uani 1 1 d . . .

loop_
_atom_site_aniso_label
_atom_site_aniso_U_11
_atom_site_aniso_U_22
_atom_site_aniso_U_33
_atom_site_aniso_U_23
_atom_site_aniso_U_13
_atom_site_aniso_U_12
Ru1 0.01856(11) 0.01650(11) 0.01552(11) 0.00066(6) 0.00300(7) -0.00089(7)
N1 0.0199(10) 0.0225(10) 0.0157(9) -0.0014(7) 0.0034(8) 0.0007(8)
N2 0.0192(10) 0.0199(9) 0.0185(10) -0.0005(7) 0.0041(8) -0.0017(8)
C1 0.0247(12) 0.0178(11) 0.0198(11) 0.0010(9) 0.0023(9) 0.0030(9)
C2 0.0360(14) 0.0196(11) 0.0328(15) 0.0000(10) 0.0110(12) 0.0026(11)
C3 0.0296(13) 0.0281(12) 0.0239(13) -0.0084(10) 0.0076(10) 0.0021(11)
C4 0.0316(14) 0.0257(13) 0.0350(15) -0.0101(11) 0.0085(11) 0.0005(11)
C5 0.0253(12) 0.0186(11) 0.0324(14) -0.0057(10) 0.0059(10) -0.0043(9)
C6 0.0189(12) 0.0317(13) 0.0249(13) 0.0019(10) -0.0005(10) 0.0046(10)
C7 0.0208(12) 0.0229(11) 0.0219(12) 0.0048(9) -0.0009(9) 0.0014(9)
C8 0.0263(13) 0.0275(12) 0.0177(12) -0.0002(9) -0.0048(10) 0.0025(10)
C9 0.0283(13) 0.0244(12) 0.0273(13) 0.0050(10) -0.0090(10) -0.0064(10)
C10 0.0163(11) 0.0388(14) 0.0312(14) 0.0090(11) 0.0003(10) -0.0044(10)
C11 0.0291(15) 0.0588(19) 0.0464(18) -0.0109(15) 0.0059(13) 0.0166(14)
C12 0.0376(15) 0.0292(14) 0.0348(15) 0.0109(11) 0.0007(12) -0.0047(12)
C13 0.0502(18) 0.0540(17) 0.0204(14) -0.0046(12) 0.0054(13) 0.0128(14)
C14 0.060(2) 0.0237(13) 0.056(2) 0.0014(13) -0.0260(16) -0.0101(14)
C15 0.0290(15) 0.072(2) 0.053(2) 0.0262(17) 0.0070(14) -0.0106(15)
C16 0.0200(11) 0.0274(12) 0.0216(12) 0.0047(9) 0.0050(9) 0.0057(10)
C17 0.0239(13) 0.0424(15) 0.0264(13) 0.0030(11) 0.0068(10) -0.0049(11)
C18 0.0335(15) 0.0551(19) 0.0213(13) 0.0073(11) 0.0082(11) -0.0040(13)
C19 0.0391(15) 0.0349(14) 0.0335(15) 0.0132(12) 0.0186(12) 0.0043(12)
C20 0.0366(15) 0.0251(12) 0.0338(15) 0.0040(11) 0.0146(12) -0.0007(12)
C21 0.0318(14) 0.0263(12) 0.0227(12) 0.0011(10) 0.0066(10) 0.0029(10)
C22 0.0213(12) 0.0264(12) 0.0190(12) -0.0025(9) 0.0034(9) -0.0009(9)
C23 0.0313(13) 0.0269(12) 0.0213(12) -0.0010(10) 0.0068(10) 0.0017(11)
C24 0.0343(14) 0.0399(15) 0.0317(14) -0.0024(12) 0.0138(11) 0.0082(12)
C25 0.0363(16) 0.0560(18) 0.0336(16) 0.0025(13) 0.0203(13) 0.0014(14)
C26 0.0377(16) 0.0439(16) 0.0299(15) 0.0114(12) 0.0122(12) -0.0023(12)
C27 0.0255(13) 0.0303(13) 0.0292(14) 0.0047(10) 0.0075(11) 0.0040(10)
B1 0.0211(13) 0.0236(13) 0.0163(12) 0.0024(10) 0.0013(10) 0.0002(10)
B2 0.0179(12) 0.0208(12) 0.0199(13) -0.0003(10) 0.0014(10) 0.0035(10)

loop_
_atom_type_symbol
_atom_type_description
_atom_type_scat_dispersion_real
_atom_type_scat_dispersion_imag
_atom_type_scat_source
C C 0.0033 0.0016 'International Tables Vol C Tables 4.2.6.8 and 6.1.1.4'
H H 0.0000 0.0000 'International Tables Vol C Tables 4.2.6.8 and 6.1.1.4'
N N 0.0061 0.0033 'International Tables Vol C Tables 4.2.6.8 and 6.1.1.4'
Ru Ru -1.2594 0.8363 'International Tables Vol C Tables 4.2.6.8 and 6.1.1.4'
B B 0.0013 0.0007 'International Tables Vol C Tables 4.2.6.8 and 6.1.1.4'

loop_
_geom_angle_atom_site_label_1
_geom_angle_atom_site_label_2
_geom_angle_atom_site_label_3
_geom_angle
_geom_angle_site_symmetry_1
_geom_angle_site_symmetry_3
_geom_angle_publ_flag
N2 Ru1 N1 39.33(7) . . ?
N2 Ru1 C9 165.29(9) . . ?
N1 Ru1 C9 151.03(9) . . ?
N2 Ru1 C10 155.93(10) . . ?
N1 Ru1 C10 122.62(9) . . ?
C9 Ru1 C10 38.58(11) . . ?
N2 Ru1 C8 131.32(9) . . ?
N1 Ru1 C8 170.11(9) . . ?
C9 Ru1 C8 38.86(10) . . ?
C10 Ru1 C8 64.88(10) . . ?
N2 Ru1 C7 115.21(8) . . ?
N1 Ru1 C7 135.87(8) . . ?
C9 Ru1 C7 64.52(9) . . ?
C10 Ru1 C7 64.26(9) . . ?
C8 Ru1 C7 38.69(9) . . ?
N2 Ru1 C6 125.41(8) . . ?
N1 Ru1 C6 116.50(9) . . ?
C9 Ru1 C6 64.39(10) . . ?
C10 Ru1 C6 38.43(9) . . ?
C8 Ru1 C6 64.53(10) . . ?
C7 Ru1 C6 38.05(10) . . ?
N2 Ru1 C1 64.71(7) . . ?
N1 Ru1 C1 64.72(8) . . ?
C9 Ru1 C1 107.71(9) . . ?
C10 Ru1 C1 128.84(9) . . ?
C8 Ru1 C1 116.78(9) . . ?
C7 Ru1 C1 150.29(9) . . ?
C6 Ru1 C1 166.77(9) . . ?
N2 Ru1 B1 64.95(8) . . ?
N1 Ru1 B1 38.51(8) . . ?
C9 Ru1 B1 117.81(9) . . ?
C10 Ru1 B1 111.67(10) . . ?
C8 Ru1 B1 148.28(9) . . ?
C7 Ru1 B1 171.15(9) . . ?
C6 Ru1 B1 133.92(10) . . ?
C1 Ru1 B1 38.48(9) . . ?
N2 Ru1 B2 38.74(8) . . ?
N1 Ru1 B2 65.02(8) . . ?
C9 Ru1 B2 127.61(10) . . ?
C10 Ru1 B2 163.89(11) . . ?
C8 Ru1 B2 109.59(10) . . ?
C7 Ru1 B2 121.85(9) . . ?
C6 Ru1 B2 155.04(10) . . ?
C1 Ru1 B2 38.19(9) . . ?
B1 Ru1 B2 64.34(9) . . ?
N2 N1 C3 109.03(18) . . ?
N2 N1 B1 110.67(18) . . ?
C3 N1 B1 139.2(2) . . ?
N2 N1 Ru1 70.28(11) . . ?
C3 N1 Ru1 125.24(15) . . ?
B1 N1 Ru1 77.86(13) . . ?
N1 N2 C5 108.94(18) . . ?
N1 N2 B2 110.45(17) . . ?
C5 N2 B2 138.9(2) . . ?
N1 N2 Ru1 70.39(11) . . ?
C5 N2 Ru1 127.16(15) . . ?
B2 N2 Ru1 77.80(13) . . ?
B2 C1 C2 125.1(2) . . ?
B2 C1 B1 109.2(2) . . ?
C2 C1 B1 125.5(2) . . ?
B2 C1 Ru1 71.84(13) . . ?
C2 C1 Ru1 126.47(16) . . ?
B1 C1 Ru1 71.65(13) . . ?
C1 C2 H2A 109.6 . . ?
C1 C2 H2B 109.1 . . ?
H2A C2 H2B 109.5 . . ?
C1 C2 H2C 109.7 . . ?
H2A C2 H2C 109.5 . . ?
H2B C2 H2C 109.5 . . ?
N1 C3 C4 103.9(2) . . ?
N1 C3 H3A 111.0 . . ?
C4 C3 H3A 111.0 . . ?
N1 C3 H3B 111.0 . . ?
C4 C3 H3B 111.0 . . ?
H3A C3 H3B 109.0 . . ?
C3 C4 C5 103.12(19) . . ?
C3 C4 H4A 111.1 . . ?
C5 C4 H4A 111.1 . . ?
C3 C4 H4B 111.1 . . ?
C5 C4 H4B 111.1 . . ?
H4A C4 H4B 109.1 . . ?
N2 C5 C4 103.36(19) . . ?
N2 C5 H5A 111.1 . . ?
C4 C5 H5A 111.1 . . ?
N2 C5 H5B 111.1 . . ?
C4 C5 H5B 111.1 . . ?
H5A C5 H5B 109.1 . . ?
C7 C6 C10 107.8(2) . . ?
C7 C6 C11 126.8(2) . . ?
C10 C6 C11 125.2(3) . . ?
C7 C6 Ru1 70.64(13) . . ?
C10 C6 Ru1 69.58(13) . . ?
C11 C6 Ru1 129.11(18) . . ?
C6 C7 C8 108.4(2) . . ?
C6 C7 C12 125.3(2) . . ?
C8 C7 C12 126.3(2) . . ?
C6 C7 Ru1 71.31(13) . . ?
C8 C7 Ru1 69.78(13) . . ?
C12 C7 Ru1 124.99(17) . . ?
C9 C8 C7 107.3(2) . . ?
C9 C8 C13 126.2(2) . . ?
C7 C8 C13 126.3(2) . . ?
C9 C8 Ru1 70.26(14) . . ?
C7 C8 Ru1 71.53(14) . . ?
C13 C8 Ru1 127.21(18) . . ?
C10 C9 C8 108.3(2) . . ?
C10 C9 C14 126.6(3) . . ?
C8 C9 C14 125.1(3) . . ?
C10 C9 Ru1 71.03(14) . . ?
C8 C9 Ru1 70.88(13) . . ?
C14 C9 Ru1 125.12(18) . . ?
C9 C10 C6 108.2(2) . . ?
C9 C10 C15 126.9(3) . . ?
C6 C10 C15 124.7(3) . . ?
C9 C10 Ru1 70.38(14) . . ?
C6 C10 Ru1 71.99(14) . . ?
C15 C10 Ru1 127.58(19) . . ?
C6 C11 H11A 109.5 . . ?
C6 C11 H11B 109.5 . . ?
H11A C11 H11B 109.5 . . ?
C6 C11 H11C 109.5 . . ?
H11A C11 H11C 109.5 . . ?
H11B C11 H11C 109.5 . . ?
C7 C12 H12A 109.5 . . ?
C7 C12 H12B 109.5 . . ?
H12A C12 H12B 109.5 . . ?
C7 C12 H12C 109.5 . . ?
H12A C12 H12C 109.5 . . ?
H12B C12 H12C 109.5 . . ?
C8 C13 H13A 109.5 . . ?
C8 C13 H13B 109.5 . . ?
H13A C13 H13B 109.5 . . ?
C8 C13 H13C 109.5 . . ?
H13A C13 H13C 109.5 . . ?
H13B C13 H13C 109.5 . . ?
C9 C14 H14A 109.5 . . ?
C9 C14 H14B 109.5 . . ?
H14A C14 H14B 109.5 . . ?
C9 C14 H14C 109.5 . . ?
H14A C14 H14C 109.5 . . ?
H14B C14 H14C 109.5 . . ?
C10 C15 H15A 109.5 . . ?
C10 C15 H15B 109.5 . . ?
H15A C15 H15B 109.5 . . ?
C10 C15 H15C 109.5 . . ?
H15A C15 H15C 109.5 . . ?
H15B C15 H15C 109.5 . . ?
C21 C16 C17 116.8(2) . . ?
C21 C16 B1 122.1(2) . . ?
C17 C16 B1 120.8(2) . . ?
C18 C17 C16 121.5(2) . . ?
C18 C17 H17 119.2 . . ?
C16 C17 H17 119.2 . . ?
C19 C18 C17 120.1(2) . . ?
C19 C18 H18 120.0 . . ?
C17 C18 H18 120.0 . . ?
C20 C19 C18 119.8(2) . . ?
C20 C19 H19 120.1 . . ?
C18 C19 H19 120.1 . . ?
C19 C20 C21 119.8(3) . . ?
C19 C20 H20 120.1 . . ?
C21 C20 H20 120.1 . . ?
C20 C21 C16 122.0(2) . . ?
C20 C21 H21 119.0 . . ?
C16 C21 H21 119.0 . . ?
C23 C22 C27 116.9(2) . . ?
C23 C22 B2 119.2(2) . . ?
C27 C22 B2 123.9(2) . . ?
C24 C23 C22 121.6(2) . . ?
C24 C23 H23 119.2 . . ?
C22 C23 H23 119.2 . . ?
C25 C24 C23 120.0(2) . . ?
C25 C24 H24 120.0 . . ?
C23 C24 H24 120.0 . . ?
C26 C25 C24 119.7(3) . . ?
C26 C25 H25 120.1 . . ?
C24 C25 H25 120.1 . . ?
C25 C26 C27 120.0(3) . . ?
C25 C26 H26 120.0 . . ?
C27 C26 H26 120.0 . . ?
C26 C27 C22 121.8(2) . . ?
C26 C27 H27 119.1 . . ?
C22 C27 H27 119.1 . . ?
N1 B1 C1 104.5(2) . . ?
N1 B1 C16 121.6(2) . . ?
C1 B1 C16 133.8(2) . . ?
N1 B1 Ru1 63.62(12) . . ?
C1 B1 Ru1 69.87(13) . . ?
C16 B1 Ru1 132.06(17) . . ?
N2 B2 C1 104.5(2) . . ?
N2 B2 C22 121.9(2) . . ?
C1 B2 C22 133.6(2) . . ?
N2 B2 Ru1 63.47(12) . . ?
C1 B2 Ru1 69.97(13) . . ?
C22 B2 Ru1 130.25(17) . . ?

loop_
_geom_bond_atom_site_label_1
_geom_bond_atom_site_label_2
_geom_bond_distance
_geom_bond_site_symmetry_2
_geom_bond_publ_flag
Ru1 N2 2.1260(19) . ?
Ru1 N1 2.1274(19) . ?
Ru1 C9 2.154(2) . ?
Ru1 C10 2.162(3) . ?
Ru1 C8 2.162(2) . ?
Ru1 C7 2.185(2) . ?
Ru1 C6 2.194(2) . ?
Ru1 C1 2.296(2) . ?
Ru1 B1 2.322(3) . ?
Ru1 B2 2.323(3) . ?
N1 N2 1.431(3) . ?
N1 C3 1.468(3) . ?
N1 B1 1.479(3) . ?
N2 C5 1.469(3) . ?
N2 B2 1.487(3) . ?
C1 B2 1.511(4) . ?
C1 C2 1.516(3) . ?
C1 B1 1.522(4) . ?
C2 H2A 0.9601 . ?
C2 H2B 0.9600 . ?
C2 H2C 0.9600 . ?
C3 C4 1.521(4) . ?
C3 H3A 0.9900 . ?
C3 H3B 0.9900 . ?
C4 C5 1.527(3) . ?
C4 H4A 0.9900 . ?
C4 H4B 0.9900 . ?
C5 H5A 0.9900 . ?
C5 H5B 0.9900 . ?
C6 C7 1.428(4) . ?
C6 C10 1.434(3) . ?
C6 C11 1.494(4) . ?
C7 C8 1.440(3) . ?
C7 C12 1.498(3) . ?
C8 C9 1.435(4) . ?
C8 C13 1.496(4) . ?
C9 C10 1.426(4) . ?
C9 C14 1.504(4) . ?
C10 C15 1.507(4) . ?
C11 H11A 0.9800 . ?
C11 H11B 0.9800 . ?
C11 H11C 0.9800 . ?
C12 H12A 0.9800 . ?
C12 H12B 0.9800 . ?
C12 H12C 0.9800 . ?
C13 H13A 0.9800 . ?
C13 H13B 0.9800 . ?
C13 H13C 0.9800 . ?
C14 H14A 0.9800 . ?
C14 H14B 0.9800 . ?
C14 H14C 0.9800 . ?
C15 H15A 0.9800 . ?
C15 H15B 0.9800 . ?
C15 H15C 0.9800 . ?
C16 C21 1.394(3) . ?
C16 C17 1.406(3) . ?
C16 B1 1.573(4) . ?
C17 C18 1.389(4) . ?
C17 H17 0.9500 . ?
C18 C19 1.385(4) . ?
C18 H18 0.9500 . ?
C19 C20 1.381(4) . ?
C19 H19 0.9500 . ?
C20 C21 1.394(4) . ?
C20 H20 0.9500 . ?
C21 H21 0.9500 . ?
C22 C23 1.397(3) . ?
C22 C27 1.400(3) . ?
C22 B2 1.578(4) . ?
C23 C24 1.391(4) . ?
C23 H23 0.9500 . ?
C24 C25 1.387(4) . ?
C24 H24 0.9500 . ?
C25 C26 1.378(4) . ?
C25 H25 0.9500 . ?
C26 C27 1.390(4) . ?
C26 H26 0.9500 . ?
C27 H27 0.9500 . ?

loop_
_geom_torsion_atom_site_label_1
_geom_torsion_atom_site_label_2
_geom_torsion_atom_site_label_3
_geom_torsion_atom_site_label_4
_geom_torsion
_geom_torsion_site_symmetry_1
_geom_torsion_site_symmetry_2
_geom_torsion_site_symmetry_3
_geom_torsion_site_symmetry_4
_geom_torsion_publ_flag
C9 Ru1 N1 N2 161.14(17) . . . . ?
C10 Ru1 N1 N2 -158.32(12) . . . . ?
C8 Ru1 N1 N2 -20.8(5) . . . . ?
C7 Ru1 N1 N2 -72.95(15) . . . . ?
C6 Ru1 N1 N2 -114.39(12) . . . . ?
C1 Ru1 N1 N2 80.26(12) . . . . ?
B1 Ru1 N1 N2 117.43(17) . . . . ?
B2 Ru1 N1 N2 37.89(11) . . . . ?
N2 Ru1 N1 C3 99.8(2) . . . . ?
C9 Ru1 N1 C3 -99.0(2) . . . . ?
C10 Ru1 N1 C3 -58.5(2) . . . . ?
C8 Ru1 N1 C3 79.0(5) . . . . ?
C7 Ru1 N1 C3 26.9(2) . . . . ?
C6 Ru1 N1 C3 -14.5(2) . . . . ?
C1 Ru1 N1 C3 -179.9(2) . . . . ?
B1 Ru1 N1 C3 -142.7(3) . . . . ?
B2 Ru1 N1 C3 137.7(2) . . . . ?
N2 Ru1 N1 B1 -117.43(17) . . . . ?
C9 Ru1 N1 B1 43.7(2) . . . . ?
C10 Ru1 N1 B1 84.25(16) . . . . ?
C8 Ru1 N1 B1 -138.2(5) . . . . ?
C7 Ru1 N1 B1 169.62(14) . . . . ?
C6 Ru1 N1 B1 128.18(14) . . . . ?
C1 Ru1 N1 B1 -37.17(13) . . . . ?
B2 Ru1 N1 B1 -79.54(15) . . . . ?
C3 N1 N2 C5 2.1(2) . . . . ?
B1 N1 N2 C5 -168.20(18) . . . . ?
Ru1 N1 N2 C5 123.76(16) . . . . ?
C3 N1 N2 B2 170.21(18) . . . . ?
B1 N1 N2 B2 -0.1(2) . . . . ?
Ru1 N1 N2 B2 -68.14(15) . . . . ?
C3 N1 N2 Ru1 -121.65(16) . . . . ?
B1 N1 N2 Ru1 68.04(15) . . . . ?
C9 Ru1 N2 N1 -141.9(3) . . . . ?
C10 Ru1 N2 N1 49.7(2) . . . . ?
C8 Ru1 N2 N1 175.34(12) . . . . ?
C7 Ru1 N2 N1 132.63(12) . . . . ?
C6 Ru1 N2 N1 89.79(14) . . . . ?
C1 Ru1 N2 N1 -80.30(12) . . . . ?
B1 Ru1 N2 N1 -37.59(12) . . . . ?
B2 Ru1 N2 N1 -117.16(17) . . . . ?
N1 Ru1 N2 C5 -99.3(2) . . . . ?
C9 Ru1 N2 C5 118.7(3) . . . . ?
C10 Ru1 N2 C5 -49.6(3) . . . . ?
C8 Ru1 N2 C5 76.0(2) . . . . ?
C7 Ru1 N2 C5 33.3(2) . . . . ?
C6 Ru1 N2 C5 -9.6(2) . . . . ?
C1 Ru1 N2 C5 -179.6(2) . . . . ?
B1 Ru1 N2 C5 -136.9(2) . . . . ?
B2 Ru1 N2 C5 143.5(3) . . . . ?
N1 Ru1 N2 B2 117.16(17) . . . . ?
C9 Ru1 N2 B2 -24.8(4) . . . . ?
C10 Ru1 N2 B2 166.9(2) . . . . ?
C8 Ru1 N2 B2 -67.50(16) . . . . ?
C7 Ru1 N2 B2 -110.21(14) . . . . ?
C6 Ru1 N2 B2 -153.05(14) . . . . ?
C1 Ru1 N2 B2 36.86(13) . . . . ?
B1 Ru1 N2 B2 79.56(14) . . . . ?
N2 Ru1 C1 B2 -37.38(13) . . . . ?
N1 Ru1 C1 B2 -81.08(14) . . . . ?
C9 Ru1 C1 B2 129.06(14) . . . . ?
C10 Ru1 C1 B2 166.27(14) . . . . ?
C8 Ru1 C1 B2 88.04(15) . . . . ?
C7 Ru1 C1 B2 59.6(2) . . . . ?
C6 Ru1 C1 B2 -179.6(4) . . . . ?
B1 Ru1 C1 B2 -118.28(19) . . . . ?
N2 Ru1 C1 C2 -158.1(2) . . . . ?
N1 Ru1 C1 C2 158.2(2) . . . . ?
C9 Ru1 C1 C2 8.4(2) . . . . ?
C10 Ru1 C1 C2 45.6(3) . . . . ?
C8 Ru1 C1 C2 -32.7(2) . . . . ?
C7 Ru1 C1 C2 -61.1(3) . . . . ?
C6 Ru1 C1 C2 59.7(5) . . . . ?
B1 Ru1 C1 C2 121.0(3) . . . . ?
B2 Ru1 C1 C2 -120.7(3) . . . . ?
N2 Ru1 C1 B1 80.90(14) . . . . ?
N1 Ru1 C1 B1 37.20(13) . . . . ?
C9 Ru1 C1 B1 -112.67(15) . . . . ?
C10 Ru1 C1 B1 -75.45(17) . . . . ?
C8 Ru1 C1 B1 -153.68(14) . . . . ?
C7 Ru1 C1 B1 177.92(16) . . . . ?
C6 Ru1 C1 B1 -61.3(4) . . . . ?
B2 Ru1 C1 B1 118.28(19) . . . . ?
N2 N1 C3 C4 19.0(2) . . . . ?
B1 N1 C3 C4 -174.9(3) . . . . ?
Ru1 N1 C3 C4 -59.9(2) . . . . ?
N1 C3 C4 C5 -31.8(2) . . . . ?
N1 N2 C5 C4 -22.2(2) . . . . ?
B2 N2 C5 C4 174.9(3) . . . . ?
Ru1 N2 C5 C4 57.1(2) . . . . ?
C3 C4 C5 N2 32.9(2) . . . . ?
N2 Ru1 C6 C7 86.53(16) . . . . ?
N1 Ru1 C6 C7 131.62(13) . . . . ?
C9 Ru1 C6 C7 -80.70(16) . . . . ?
C10 Ru1 C6 C7 -118.5(2) . . . . ?
C8 Ru1 C6 C7 -37.43(14) . . . . ?
C1 Ru1 C6 C7 -136.3(4) . . . . ?
B1 Ru1 C6 C7 174.43(13) . . . . ?
B2 Ru1 C6 C7 44.3(3) . . . . ?
N2 Ru1 C6 C10 -155.01(15) . . . . ?
N1 Ru1 C6 C10 -109.92(16) . . . . ?
C9 Ru1 C6 C10 37.76(16) . . . . ?
C8 Ru1 C6 C10 81.02(17) . . . . ?
C7 Ru1 C6 C10 118.5(2) . . . . ?
C1 Ru1 C6 C10 -17.9(5) . . . . ?
B1 Ru1 C6 C10 -67.1(2) . . . . ?
B2 Ru1 C6 C10 162.8(2) . . . . ?
N2 Ru1 C6 C11 -35.6(3) . . . . ?
N1 Ru1 C6 C11 9.5(3) . . . . ?
C9 Ru1 C6 C11 157.1(3) . . . . ?
C10 Ru1 C6 C11 119.4(3) . . . . ?
C8 Ru1 C6 C11 -159.6(3) . . . . ?
C7 Ru1 C6 C11 -122.2(3) . . . . ?
C1 Ru1 C6 C11 101.5(4) . . . . ?
B1 Ru1 C6 C11 52.3(3) . . . . ?
B2 Ru1 C6 C11 -77.8(3) . . . . ?
C10 C6 C7 C8 0.3(3) . . . . ?
C11 C6 C7 C8 -174.9(2) . . . . ?
Ru1 C6 C7 C8 60.22(16) . . . . ?
C10 C6 C7 C12 179.9(2) . . . . ?
C11 C6 C7 C12 4.7(4) . . . . ?
Ru1 C6 C7 C12 -120.1(2) . . . . ?
C10 C6 C7 Ru1 -59.92(17) . . . . ?
C11 C6 C7 Ru1 124.9(3) . . . . ?
N2 Ru1 C7 C6 -115.95(14) . . . . ?
N1 Ru1 C7 C6 -73.91(17) . . . . ?
C9 Ru1 C7 C6 80.33(16) . . . . ?
C10 Ru1 C7 C6 37.35(14) . . . . ?
C8 Ru1 C7 C6 118.6(2) . . . . ?
C1 Ru1 C7 C6 161.40(16) . . . . ?
B1 Ru1 C7 C6 -27.0(6) . . . . ?
B2 Ru1 C7 C6 -159.69(14) . . . . ?
N2 Ru1 C7 C8 125.43(14) . . . . ?
N1 Ru1 C7 C8 167.47(13) . . . . ?
C9 Ru1 C7 C8 -38.29(15) . . . . ?
C10 Ru1 C7 C8 -81.27(16) . . . . ?
C6 Ru1 C7 C8 -118.6(2) . . . . ?
C1 Ru1 C7 C8 42.8(2) . . . . ?
B1 Ru1 C7 C8 -145.7(5) . . . . ?
B2 Ru1 C7 C8 81.69(17) . . . . ?
N2 Ru1 C7 C12 4.6(2) . . . . ?
N1 Ru1 C7 C12 46.6(3) . . . . ?
C9 Ru1 C7 C12 -159.2(3) . . . . ?
C10 Ru1 C7 C12 157.9(3) . . . . ?
C8 Ru1 C7 C12 -120.9(3) . . . . ?
C6 Ru1 C7 C12 120.5(3) . . . . ?
C1 Ru1 C7 C12 -78.1(3) . . . . ?
B1 Ru1 C7 C12 93.5(6) . . . . ?
B2 Ru1 C7 C12 -39.2(3) . . . . ?
C6 C7 C8 C9 0.3(3) . . . . ?
C12 C7 C8 C9 -179.3(2) . . . . ?
Ru1 C7 C8 C9 61.52(16) . . . . ?
C6 C7 C8 C13 175.7(2) . . . . ?
C12 C7 C8 C13 -3.9(4) . . . . ?
Ru1 C7 C8 C13 -123.1(3) . . . . ?
C6 C7 C8 Ru1 -61.18(16) . . . . ?
C12 C7 C8 Ru1 119.2(2) . . . . ?
N2 Ru1 C8 C9 164.06(14) . . . . ?
N1 Ru1 C8 C9 -178.5(4) . . . . ?
C10 Ru1 C8 C9 -37.42(15) . . . . ?
C7 Ru1 C8 C9 -116.9(2) . . . . ?
C6 Ru1 C8 C9 -80.10(16) . . . . ?
C1 Ru1 C8 C9 85.22(16) . . . . ?
B1 Ru1 C8 C9 53.6(2) . . . . ?
B2 Ru1 C8 C9 126.21(15) . . . . ?
N2 Ru1 C8 C7 -79.01(17) . . . . ?
N1 Ru1 C8 C7 -61.6(5) . . . . ?
C9 Ru1 C8 C7 116.9(2) . . . . ?
C10 Ru1 C8 C7 79.51(16) . . . . ?
C6 Ru1 C8 C7 36.82(14) . . . . ?
C1 Ru1 C8 C7 -157.85(14) . . . . ?
B1 Ru1 C8 C7 170.50(16) . . . . ?
B2 Ru1 C8 C7 -116.86(15) . . . . ?
N2 Ru1 C8 C13 43.0(3) . . . . ?
N1 Ru1 C8 C13 60.5(6) . . . . ?
C9 Ru1 C8 C13 -121.0(3) . . . . ?
C10 Ru1 C8 C13 -158.5(3) . . . . ?
C7 Ru1 C8 C13 122.0(3) . . . . ?
C6 Ru1 C8 C13 158.9(3) . . . . ?
C1 Ru1 C8 C13 -35.8(3) . . . . ?
B1 Ru1 C8 C13 -67.5(3) . . . . ?
B2 Ru1 C8 C13 5.2(3) . . . . ?
C7 C8 C9 C10 -0.8(3) . . . . ?
C13 C8 C9 C10 -176.3(2) . . . . ?
Ru1 C8 C9 C10 61.50(17) . . . . ?
C7 C8 C9 C14 177.6(2) . . . . ?
C13 C8 C9 C14 2.2(4) . . . . ?
Ru1 C8 C9 C14 -120.0(2) . . . . ?
C7 C8 C9 Ru1 -62.34(16) . . . . ?
C13 C8 C9 Ru1 122.2(3) . . . . ?
N2 Ru1 C9 C10 -172.4(3) . . . . ?
N1 Ru1 C9 C10 61.4(2) . . . . ?
C8 Ru1 C9 C10 -118.1(2) . . . . ?
C7 Ru1 C9 C10 -79.97(16) . . . . ?
C6 Ru1 C9 C10 -37.61(14) . . . . ?
C1 Ru1 C9 C10 130.95(14) . . . . ?
B1 Ru1 C9 C10 90.48(16) . . . . ?
B2 Ru1 C9 C10 168.26(14) . . . . ?
N2 Ru1 C9 C8 -54.3(4) . . . . ?
N1 Ru1 C9 C8 179.47(15) . . . . ?
C10 Ru1 C9 C8 118.1(2) . . . . ?
C7 Ru1 C9 C8 38.13(14) . . . . ?
C6 Ru1 C9 C8 80.49(16) . . . . ?
C1 Ru1 C9 C8 -110.95(15) . . . . ?
B1 Ru1 C9 C8 -151.42(14) . . . . ?
B2 Ru1 C9 C8 -73.64(17) . . . . ?
N2 Ru1 C9 C14 65.7(4) . . . . ?
N1 Ru1 C9 C14 -60.5(4) . . . . ?
C10 Ru1 C9 C14 -121.9(3) . . . . ?
C8 Ru1 C9 C14 120.0(3) . . . . ?
C7 Ru1 C9 C14 158.1(3) . . . . ?
C6 Ru1 C9 C14 -159.5(3) . . . . ?
C1 Ru1 C9 C14 9.0(3) . . . . ?
B1 Ru1 C9 C14 -31.4(3) . . . . ?
B2 Ru1 C9 C14 46.4(3) . . . . ?
C8 C9 C10 C6 1.0(3) . . . . ?
C14 C9 C10 C6 -177.4(2) . . . . ?
Ru1 C9 C10 C6 62.43(17) . . . . ?
C8 C9 C10 C15 175.8(2) . . . . ?
C14 C9 C10 C15 -2.7(4) . . . . ?
Ru1 C9 C10 C15 -122.8(3) . . . . ?
C8 C9 C10 Ru1 -61.40(16) . . . . ?
C14 C9 C10 Ru1 120.2(2) . . . . ?
C7 C6 C10 C9 -0.8(3) . . . . ?
C11 C6 C10 C9 174.5(2) . . . . ?
Ru1 C6 C10 C9 -61.41(17) . . . . ?
C7 C6 C10 C15 -175.7(2) . . . . ?
C11 C6 C10 C15 -0.4(4) . . . . ?
Ru1 C6 C10 C15 123.7(3) . . . . ?
C7 C6 C10 Ru1 60.59(17) . . . . ?
C11 C6 C10 Ru1 -124.1(2) . . . . ?
N2 Ru1 C10 C9 175.29(17) . . . . ?
N1 Ru1 C10 C9 -149.68(13) . . . . ?
C8 Ru1 C10 C9 37.68(14) . . . . ?
C7 Ru1 C10 C9 80.71(16) . . . . ?
C6 Ru1 C10 C9 117.7(2) . . . . ?
C1 Ru1 C10 C9 -67.48(17) . . . . ?
B1 Ru1 C10 C9 -107.87(15) . . . . ?
B2 Ru1 C10 C9 -35.5(4) . . . . ?
N2 Ru1 C10 C6 57.6(3) . . . . ?
N1 Ru1 C10 C6 92.62(16) . . . . ?
C9 Ru1 C10 C6 -117.7(2) . . . . ?
C8 Ru1 C10 C6 -80.02(16) . . . . ?
C7 Ru1 C10 C6 -36.99(15) . . . . ?
C1 Ru1 C10 C6 174.83(14) . . . . ?
B1 Ru1 C10 C6 134.43(15) . . . . ?
B2 Ru1 C10 C6 -153.2(3) . . . . ?
N2 Ru1 C10 C15 -62.7(4) . . . . ?
N1 Ru1 C10 C15 -27.7(3) . . . . ?
C9 Ru1 C10 C15 122.0(3) . . . . ?
C8 Ru1 C10 C15 159.6(3) . . . . ?
C7 Ru1 C10 C15 -157.3(3) . . . . ?
C6 Ru1 C10 C15 -120.3(3) . . . . ?
C1 Ru1 C10 C15 54.5(3) . . . . ?
B1 Ru1 C10 C15 14.1(3) . . . . ?
B2 Ru1 C10 C15 86.4(4) . . . . ?
C21 C16 C17 C18 2.2(4) . . . . ?
B1 C16 C17 C18 -171.9(2) . . . . ?
C16 C17 C18 C19 -0.9(4) . . . . ?
C17 C18 C19 C20 -0.9(4) . . . . ?
C18 C19 C20 C21 1.3(4) . . . . ?
C19 C20 C21 C16 0.1(4) . . . . ?
C17 C16 C21 C20 -1.8(4) . . . . ?
B1 C16 C21 C20 172.2(2) . . . . ?
C27 C22 C23 C24 1.2(4) . . . . ?
B2 C22 C23 C24 -176.9(2) . . . . ?
C22 C23 C24 C25 -0.7(4) . . . . ?
C23 C24 C25 C26 -0.3(4) . . . . ?
C24 C25 C26 C27 0.6(4) . . . . ?
C25 C26 C27 C22 0.1(4) . . . . ?
C23 C22 C27 C26 -1.0(4) . . . . ?
B2 C22 C27 C26 177.1(2) . . . . ?
N2 N1 B1 C1 -4.9(2) . . . . ?
C3 N1 B1 C1 -170.8(3) . . . . ?
Ru1 N1 B1 C1 58.35(15) . . . . ?
N2 N1 B1 C16 171.80(19) . . . . ?
C3 N1 B1 C16 5.9(4) . . . . ?
Ru1 N1 B1 C16 -124.9(2) . . . . ?
N2 N1 B1 Ru1 -63.26(14) . . . . ?
C3 N1 B1 Ru1 130.8(3) . . . . ?
B2 C1 B1 N1 8.1(2) . . . . ?
C2 C1 B1 N1 -176.5(2) . . . . ?
Ru1 C1 B1 N1 -54.32(14) . . . . ?
B2 C1 B1 C16 -168.0(2) . . . . ?
C2 C1 B1 C16 7.4(4) . . . . ?
Ru1 C1 B1 C16 129.6(3) . . . . ?
B2 C1 B1 Ru1 62.40(16) . . . . ?
C2 C1 B1 Ru1 -122.2(2) . . . . ?
C21 C16 B1 N1 136.9(2) . . . . ?
C17 C16 B1 N1 -49.3(3) . . . . ?
C21 C16 B1 C1 -47.5(4) . . . . ?
C17 C16 B1 C1 126.3(3) . . . . ?
C21 C16 B1 Ru1 55.4(3) . . . . ?
C17 C16 B1 Ru1 -130.8(2) . . . . ?
N2 Ru1 B1 N1 38.39(12) . . . . ?
C9 Ru1 B1 N1 -157.76(13) . . . . ?
C10 Ru1 B1 N1 -115.61(14) . . . . ?
C8 Ru1 B1 N1 167.44(15) . . . . ?
C7 Ru1 B1 N1 -54.7(6) . . . . ?
C6 Ru1 B1 N1 -77.58(17) . . . . ?
C1 Ru1 B1 N1 118.61(19) . . . . ?
B2 Ru1 B1 N1 81.44(14) . . . . ?
N2 Ru1 B1 C1 -80.22(14) . . . . ?
N1 Ru1 B1 C1 -118.61(19) . . . . ?
C9 Ru1 B1 C1 83.63(16) . . . . ?
C10 Ru1 B1 C1 125.78(14) . . . . ?
C8 Ru1 B1 C1 48.8(2) . . . . ?
C7 Ru1 B1 C1 -173.3(5) . . . . ?
C6 Ru1 B1 C1 163.82(13) . . . . ?
B2 Ru1 B1 C1 -37.16(13) . . . . ?
N2 Ru1 B1 C16 148.3(3) . . . . ?
N1 Ru1 B1 C16 109.9(3) . . . . ?
C9 Ru1 B1 C16 -47.8(3) . . . . ?
C10 Ru1 B1 C16 -5.7(3) . . . . ?
C8 Ru1 B1 C16 -82.6(3) . . . . ?
C7 Ru1 B1 C16 55.3(7) . . . . ?
C6 Ru1 B1 C16 32.4(3) . . . . ?
C1 Ru1 B1 C16 -131.5(3) . . . . ?
B2 Ru1 B1 C16 -168.6(3) . . . . ?
N1 N2 B2 C1 5.1(2) . . . . ?
C5 N2 B2 C1 167.8(2) . . . . ?
Ru1 N2 B2 C1 -58.35(15) . . . . ?
N1 N2 B2 C22 -173.87(19) . . . . ?
C5 N2 B2 C22 -11.1(4) . . . . ?
Ru1 N2 B2 C22 122.7(2) . . . . ?
N1 N2 B2 Ru1 63.44(14) . . . . ?
C5 N2 B2 Ru1 -133.8(3) . . . . ?
C2 C1 B2 N2 176.4(2) . . . . ?
B1 C1 B2 N2 -8.1(2) . . . . ?
Ru1 C1 B2 N2 54.16(14) . . . . ?
C2 C1 B2 C22 -4.8(4) . . . . ?
B1 C1 B2 C22 170.7(2) . . . . ?
Ru1 C1 B2 C22 -127.1(3) . . . . ?
C2 C1 B2 Ru1 122.3(2) . . . . ?
B1 C1 B2 Ru1 -62.28(16) . . . . ?
C23 C22 B2 N2 141.5(2) . . . . ?
C27 C22 B2 N2 -36.5(3) . . . . ?
C23 C22 B2 C1 -37.1(4) . . . . ?
C27 C22 B2 C1 144.9(3) . . . . ?
C23 C22 B2 Ru1 -137.8(2) . . . . ?
C27 C22 B2 Ru1 44.2(3) . . . . ?
N1 Ru1 B2 N2 -38.47(12) . . . . ?
C9 Ru1 B2 N2 172.28(12) . . . . ?
C10 Ru1 B2 N2 -160.5(3) . . . . ?
C8 Ru1 B2 N2 132.57(13) . . . . ?
C7 Ru1 B2 N2 91.53(14) . . . . ?
C6 Ru1 B2 N2 61.1(3) . . . . ?
C1 Ru1 B2 N2 -118.70(19) . . . . ?
B1 Ru1 B2 N2 -81.26(14) . . . . ?
N2 Ru1 B2 C1 118.70(19) . . . . ?
N1 Ru1 B2 C1 80.23(14) . . . . ?
C9 Ru1 B2 C1 -69.02(17) . . . . ?
C10 Ru1 B2 C1 -41.8(4) . . . . ?
C8 Ru1 B2 C1 -108.73(14) . . . . ?
C7 Ru1 B2 C1 -149.77(13) . . . . ?
C6 Ru1 B2 C1 179.76(19) . . . . ?
B1 Ru1 B2 C1 37.44(13) . . . . ?
N2 Ru1 B2 C22 -110.5(3) . . . . ?
N1 Ru1 B2 C22 -149.0(2) . . . . ?
C9 Ru1 B2 C22 61.8(3) . . . . ?
C10 Ru1 B2 C22 89.0(4) . . . . ?
C8 Ru1 B2 C22 22.1(2) . . . . ?
C7 Ru1 B2 C22 -19.0(3) . . . . ?
C6 Ru1 B2 C22 -49.4(3) . . . . ?
C1 Ru1 B2 C22 130.8(3) . . . . ?
B1 Ru1 B2 C22 168.2(2) . . . . ?
